data_7028603
loop_
_publ_author_name
'Gebhard, M.'
'Hellwig, M.'
'Parala, H.'
'Xu, K.'
'Winter, M.'
'Devi, A.'

_publ_section_title
;
 Indium-tris-guanidinates: a promising class of precursors for water
 assisted atomic layer deposition of In2O3 thin films.
;
_journal_issue 3
_journal_name_full 'Dalton transactions (Cambridge, England : 2003)'
_journal_page_first 937
_journal_page_last 940
_journal_paper_doi 10.1039/c3dt52746h
_journal_volume 43
_journal_year 2014
_chemical_formula_sum 'C27 H60 In N9'
_chemical_formula_weight 625.66
_chemical_name_systematic
;
?
;
_space_group_IT_number 14
_symmetry_cell_setting monoclinic
_symmetry_space_group_name_Hall '-P 2yn'
_symmetry_space_group_name_H-M 'P 1 21/n 1'
_atom_sites_solution_hydrogens geom
_atom_sites_solution_primary direct
_atom_sites_solution_secondary difmap
_audit_creation_method SHELXL-97
_cell_angle_alpha 90.00
_cell_angle_beta 109.239(3)
_cell_angle_gamma 90.00
_cell_formula_units_Z 4
_cell_length_a 16.2217(6)
_cell_length_b 11.1470(3)
_cell_length_c 23.0289(9)
_cell_measurement_reflns_used 8570
_cell_measurement_temperature 113(2)
_cell_measurement_theta_max 36.684
_cell_measurement_theta_min 3.091
_cell_volume 3931.6(2)
_computing_cell_refinement 'CrysAlis RED 1.171.13, Oxford Diffraction'
_computing_data_collection 'CrysAlis CCD 1.171.13, Oxford Diffraction'
_computing_data_reduction 'CrysAlis RED 1.171.13, Oxford Diffraction'
_computing_molecular_graphics 'SHELXS-97 (Sheldrick, 1990)'
_computing_publication_material 'SHELXS-97 (Sheldrick, 1990)'
_computing_structure_refinement 'SHELXL-97 (Sheldrick, 1997)'
_computing_structure_solution 'SHELXS-97 (Sheldrick, 1990)'
_diffrn_ambient_temperature 113(2)
_diffrn_measured_fraction_theta_full 0.994
_diffrn_measured_fraction_theta_max 0.994
_diffrn_measurement_device_type 'Sapphire2-CCD, Oxford Diffraction'
_diffrn_measurement_method '586 images at 1.0 deg. in \w and 15 sec.'
_diffrn_radiation_monochromator graphite
_diffrn_radiation_source 'Enhance (Mo) X-ray Source'
_diffrn_radiation_type MoK\a
_diffrn_radiation_wavelength 0.71073
_diffrn_reflns_av_R_equivalents 0.0381
_diffrn_reflns_av_sigmaI/netI 0.0201
_diffrn_reflns_limit_h_max 19
_diffrn_reflns_limit_h_min -15
_diffrn_reflns_limit_k_max 11
_diffrn_reflns_limit_k_min -13
_diffrn_reflns_limit_l_max 27
_diffrn_reflns_limit_l_min -26
_diffrn_reflns_number 29196
_diffrn_reflns_theta_full 25.00
_diffrn_reflns_theta_max 25.00
_diffrn_reflns_theta_min 3.11
_exptl_absorpt_coefficient_mu 0.626
_exptl_absorpt_correction_type none
_exptl_crystal_colour colourless
_exptl_crystal_density_diffrn 1.057
_exptl_crystal_density_method 'not measured'
_exptl_crystal_description prism
_exptl_crystal_F_000 1336
_exptl_crystal_size_max 0.40
_exptl_crystal_size_mid 0.35
_exptl_crystal_size_min 0.30
_platon_squeeze_details
;
;
_refine_diff_density_max 0.908
_refine_diff_density_min -0.567
_refine_diff_density_rms 0.088
_refine_ls_extinction_method none
_refine_ls_goodness_of_fit_ref 1.202
_refine_ls_hydrogen_treatment constr
_refine_ls_matrix_type full
_refine_ls_number_parameters 334
_refine_ls_number_reflns 6896
_refine_ls_number_restraints 0
_refine_ls_restrained_S_all 1.202
_refine_ls_R_factor_all 0.0436
_refine_ls_R_factor_gt 0.0399
_refine_ls_shift/su_max 0.001
_refine_ls_shift/su_mean 0.000
_refine_ls_structure_factor_coef Fsqd
_refine_ls_weighting_details 'calc w=1/[\s^2^(Fo^2^)+(0.0286P)^2^+12.3891P] where P=(Fo^2^+2Fc^2^)/3'
_refine_ls_weighting_scheme calc
_refine_ls_wR_factor_gt 0.1020
_refine_ls_wR_factor_ref 0.1037
_reflns_number_gt 6279
_reflns_number_total 6896
_reflns_threshold_expression >2sigma(I)
_cod_data_source_file c3dt52746h.txt
_cod_data_source_block cvd187s
_cod_original_sg_symbol_H-M P2(1)/n
_cod_database_code 7028603

loop_
_symmetry_equiv_pos_as_xyz
'x, y, z'
'-x+1/2, y+1/2, -z+1/2'
'-x, -y, -z'
'x-1/2, -y-1/2, z-1/2'

loop_
_atom_site_label
_atom_site_type_symbol
_atom_site_fract_x
_atom_site_fract_y
_atom_site_fract_z
_atom_site_U_iso_or_equiv
_atom_site_adp_type
_atom_site_occupancy
_atom_site_symmetry_multiplicity
_atom_site_calc_flag
_atom_site_refinement_flags
In1 In 0.298930(15) 0.79176(2) 0.074315(10) 0.01516(9) Uani 1 1 d .
N1 N 0.30195(19) 0.9874(2) 0.10071(13) 0.0183(6) Uani 1 1 d .
N2 N 0.39024(18) 0.8568(3) 0.16657(12) 0.0163(6) Uani 1 1 d .
N3 N 0.3956(2) 1.0619(3) 0.19808(14) 0.0270(7) Uani 1 1 d .
N6 N 0.3509(2) 0.7750(3) -0.08680(14) 0.0269(7) Uani 1 1 d .
N5 N 0.25442(18) 0.8034(3) -0.02914(12) 0.0176(6) Uani 1 1 d .
N4 N 0.39476(18) 0.7652(3) 0.02328(12) 0.0172(6) Uani 1 1 d .
N7 N 0.17470(18) 0.7344(3) 0.09087(13) 0.0182(6) Uani 1 1 d .
N9 N 0.1542(2) 0.5343(3) 0.12149(15) 0.0274(7) Uani 1 1 d .
N8 N 0.28199(19) 0.6003(3) 0.10051(13) 0.0185(6) Uani 1 1 d .
C1 C 0.3630(2) 0.9695(3) 0.15529(15) 0.0172(7) Uani 1 1 d .
C2 C 0.2872(2) 1.1047(3) 0.06956(16) 0.0210(7) Uani 1 1 d .
H2A H 0.3242 1.1658 0.0983 0.025 Uiso 1 1 calc R
C3 C 0.1921(3) 1.1414(4) 0.0534(2) 0.0338(9) Uani 1 1 d .
H3A H 0.1760 1.1430 0.0909 0.051 Uiso 1 1 calc R
H3B H 0.1551 1.0836 0.0243 0.051 Uiso 1 1 calc R
H3C H 0.1839 1.2214 0.0347 0.051 Uiso 1 1 calc R
C4 C 0.3137(3) 1.1004(4) 0.01194(19) 0.0322(9) Uani 1 1 d .
H4A H 0.3753 1.0772 0.0232 0.048 Uiso 1 1 calc R
H4B H 0.3054 1.1798 -0.0075 0.048 Uiso 1 1 calc R
H4C H 0.2775 1.0416 -0.0169 0.048 Uiso 1 1 calc R
C5 C 0.3392(3) 1.1514(3) 0.21085(18) 0.0321(9) Uani 1 1 d .
H5A H 0.2781 1.1299 0.1896 0.048 Uiso 1 1 calc R
H5B H 0.3514 1.2299 0.1963 0.048 Uiso 1 1 calc R
H5C H 0.3499 1.1550 0.2553 0.048 Uiso 1 1 calc R
C6 C 0.4883(3) 1.0805(4) 0.2261(2) 0.0373(10) Uani 1 1 d .
H6A H 0.5199 1.0146 0.2147 0.056 Uiso 1 1 calc R
H6B H 0.5031 1.0828 0.2709 0.056 Uiso 1 1 calc R
H6C H 0.5047 1.1566 0.2117 0.056 Uiso 1 1 calc R
C7 C 0.4334(2) 0.8107(3) 0.22901(15) 0.0190(7) Uani 1 1 d .
H7A H 0.4436 0.8790 0.2587 0.023 Uiso 1 1 calc R
C8 C 0.3771(3) 0.7176(3) 0.24614(17) 0.0272(8) Uani 1 1 d .
H8A H 0.3207 0.7534 0.2434 0.041 Uiso 1 1 calc R
H8B H 0.4066 0.6898 0.2883 0.041 Uiso 1 1 calc R
H8C H 0.3675 0.6495 0.2178 0.041 Uiso 1 1 calc R
C9 C 0.5218(3) 0.7553(4) 0.23334(18) 0.0315(9) Uani 1 1 d .
H9A H 0.5580 0.8158 0.2224 0.047 Uiso 1 1 calc R
H9B H 0.5126 0.6873 0.2050 0.047 Uiso 1 1 calc R
H9C H 0.5514 0.7275 0.2755 0.047 Uiso 1 1 calc R
C10 C 0.3339(2) 0.7813(3) -0.03154(15) 0.0172(7) Uani 1 1 d .
C11 C 0.4884(2) 0.7840(3) 0.03413(15) 0.0197(7) Uani 1 1 d .
H11A H 0.4968 0.7984 -0.0064 0.024 Uiso 1 1 calc R
C12 C 0.5224(2) 0.8923(4) 0.07481(17) 0.0253(8) Uani 1 1 d .
H12A H 0.4891 0.9636 0.0557 0.038 Uiso 1 1 calc R
H12B H 0.5843 0.9044 0.0799 0.038 Uiso 1 1 calc R
H12C H 0.5159 0.8790 0.1151 0.038 Uiso 1 1 calc R
C13 C 0.5399(3) 0.6719(4) 0.06301(19) 0.0300(9) Uani 1 1 d .
H13A H 0.5174 0.6027 0.0362 0.045 Uiso 1 1 calc R
H13B H 0.5334 0.6575 0.1033 0.045 Uiso 1 1 calc R
H13C H 0.6017 0.6837 0.0681 0.045 Uiso 1 1 calc R
C14 C 0.4102(3) 0.6872(5) -0.0972(2) 0.0495(13) Uani 1 1 d .
H14A H 0.4284 0.6313 -0.0624 0.074 Uiso 1 1 calc R
H14B H 0.4617 0.7280 -0.1010 0.074 Uiso 1 1 calc R
H14C H 0.3808 0.6428 -0.1351 0.074 Uiso 1 1 calc R
C15 C 0.3179(3) 0.8643(4) -0.13458(17) 0.0323(9) Uani 1 1 d .
H15A H 0.2787 0.9192 -0.1230 0.048 Uiso 1 1 calc R
H15B H 0.2858 0.8244 -0.1734 0.048 Uiso 1 1 calc R
H15C H 0.3668 0.9096 -0.1397 0.048 Uiso 1 1 calc R
C16 C 0.1738(2) 0.7822(3) -0.08102(16) 0.0233(8) Uani 1 1 d .
H16A H 0.1883 0.7837 -0.1200 0.028 Uiso 1 1 calc R
C17 C 0.1099(3) 0.8818(5) -0.0834(2) 0.0556(15) Uani 1 1 d .
H17A H 0.1369 0.9592 -0.0864 0.083 Uiso 1 1 calc R
H17B H 0.0938 0.8801 -0.0460 0.083 Uiso 1 1 calc R
H17C H 0.0575 0.8708 -0.1194 0.083 Uiso 1 1 calc R
C18 C 0.1348(4) 0.6622(5) -0.0757(3) 0.071(2) Uani 1 1 d .
H18A H 0.1775 0.5989 -0.0740 0.106 Uiso 1 1 calc R
H18B H 0.0825 0.6493 -0.1116 0.106 Uiso 1 1 calc R
H18C H 0.1189 0.6600 -0.0382 0.106 Uiso 1 1 calc R
C19 C 0.2031(2) 0.6211(3) 0.10443(15) 0.0191(7) Uani 1 1 d .
C20 C 0.1083(2) 0.7867(3) 0.11412(16) 0.0205(7) Uani 1 1 d .
H20A H 0.0839 0.7214 0.1334 0.025 Uiso 1 1 calc R
C21 C 0.1482(3) 0.8824(4) 0.16255(18) 0.0286(8) Uani 1 1 d .
H21A H 0.1964 0.8474 0.1961 0.043 Uiso 1 1 calc R
H21B H 0.1036 0.9129 0.1789 0.043 Uiso 1 1 calc R
H21C H 0.1704 0.9485 0.1438 0.043 Uiso 1 1 calc R
C22 C 0.0341(3) 0.8409(4) 0.0614(2) 0.0385(10) Uani 1 1 d .
H22A H 0.0093 0.7794 0.0301 0.058 Uiso 1 1 calc R
H22B H 0.0566 0.9073 0.0431 0.058 Uiso 1 1 calc R
H22C H -0.0113 0.8709 0.0771 0.058 Uiso 1 1 calc R
C23 C 0.0633(3) 0.5150(4) 0.0878(2) 0.0410(11) Uani 1 1 d .
H23A H 0.0430 0.5762 0.0557 0.061 Uiso 1 1 calc R
H23B H 0.0294 0.5204 0.1160 0.061 Uiso 1 1 calc R
H23C H 0.0556 0.4352 0.0689 0.061 Uiso 1 1 calc R
C24 C 0.1941(3) 0.4506(4) 0.17130(19) 0.0322(9) Uani 1 1 d .
H24A H 0.2556 0.4720 0.1912 0.048 Uiso 1 1 calc R
H24B H 0.1902 0.3691 0.1547 0.048 Uiso 1 1 calc R
H24C H 0.1634 0.4545 0.2015 0.048 Uiso 1 1 calc R
C25 C 0.3114(2) 0.4796(3) 0.09077(16) 0.0213(7) Uani 1 1 d .
H25A H 0.2679 0.4200 0.0953 0.026 Uiso 1 1 calc R
C26 C 0.3172(3) 0.4675(4) 0.02645(19) 0.0364(10) Uani 1 1 d .
H26A H 0.2602 0.4853 -0.0041 0.055 Uiso 1 1 calc R
H26B H 0.3345 0.3854 0.0204 0.055 Uiso 1 1 calc R
H26C H 0.3608 0.5239 0.0215 0.055 Uiso 1 1 calc R
C27 C 0.3991(3) 0.4525(4) 0.1388(2) 0.0316(9) Uani 1 1 d .
H27A H 0.3943 0.4603 0.1800 0.047 Uiso 1 1 calc R
H27B H 0.4428 0.5093 0.1345 0.047 Uiso 1 1 calc R
H27C H 0.4169 0.3706 0.1331 0.047 Uiso 1 1 calc R

loop_
_atom_site_aniso_label
_atom_site_aniso_U_11
_atom_site_aniso_U_22
_atom_site_aniso_U_33
_atom_site_aniso_U_23
_atom_site_aniso_U_13
_atom_site_aniso_U_12
In1 0.01849(13) 0.01456(13) 0.01318(13) 0.00041(9) 0.00625(9) -0.00078(9)
N1 0.0216(15) 0.0132(14) 0.0224(15) 0.0030(12) 0.0105(12) 0.0021(11)
N2 0.0207(14) 0.0183(15) 0.0100(13) -0.0009(11) 0.0050(11) 0.0002(12)
N3 0.0319(17) 0.0211(16) 0.0234(16) -0.0106(13) 0.0031(14) 0.0013(13)
N6 0.0292(17) 0.0373(19) 0.0160(15) 0.0011(13) 0.0097(13) 0.0040(14)
N5 0.0189(14) 0.0211(15) 0.0132(13) 0.0003(11) 0.0061(11) -0.0022(12)
N4 0.0196(14) 0.0206(15) 0.0124(13) -0.0009(11) 0.0066(11) -0.0015(12)
N7 0.0203(15) 0.0186(15) 0.0165(14) 0.0023(12) 0.0069(12) -0.0002(12)
N9 0.0282(17) 0.0255(17) 0.0303(17) 0.0076(14) 0.0120(14) -0.0035(14)
N8 0.0253(16) 0.0158(15) 0.0140(14) 0.0018(11) 0.0059(12) 0.0012(12)
C1 0.0200(17) 0.0187(17) 0.0157(16) -0.0026(13) 0.0096(14) -0.0014(14)
C2 0.0272(19) 0.0138(17) 0.0189(17) 0.0033(14) 0.0036(15) 0.0004(14)
C3 0.039(2) 0.027(2) 0.035(2) 0.0088(17) 0.0112(19) 0.0099(18)
C4 0.048(2) 0.024(2) 0.030(2) 0.0093(17) 0.0191(19) 0.0016(18)
C5 0.053(3) 0.021(2) 0.026(2) -0.0052(16) 0.0175(19) 0.0051(18)
C6 0.042(2) 0.032(2) 0.032(2) -0.0077(18) 0.0052(19) -0.0130(19)
C7 0.0232(17) 0.0238(18) 0.0093(15) -0.0011(13) 0.0043(13) 0.0045(14)
C8 0.036(2) 0.026(2) 0.0192(18) 0.0039(15) 0.0083(16) 0.0035(17)
C9 0.030(2) 0.043(2) 0.0198(19) 0.0046(17) 0.0056(16) 0.0123(18)
C10 0.0235(17) 0.0146(16) 0.0132(16) -0.0012(13) 0.0060(13) -0.0044(13)
C11 0.0188(17) 0.0279(19) 0.0144(16) -0.0014(14) 0.0084(13) -0.0014(15)
C12 0.0215(18) 0.031(2) 0.0242(19) -0.0008(16) 0.0081(15) -0.0046(16)
C13 0.025(2) 0.035(2) 0.029(2) -0.0031(17) 0.0082(16) 0.0036(17)
C14 0.055(3) 0.068(3) 0.023(2) -0.014(2) 0.009(2) 0.022(3)
C15 0.044(2) 0.038(2) 0.0160(18) 0.0035(16) 0.0109(17) -0.0073(19)
C16 0.0225(18) 0.030(2) 0.0148(17) 0.0015(15) 0.0034(14) -0.0059(15)
C17 0.038(3) 0.077(4) 0.034(3) -0.013(3) -0.013(2) 0.019(3)
C18 0.056(3) 0.055(3) 0.069(4) 0.018(3) -0.024(3) -0.032(3)
C19 0.0222(17) 0.0220(18) 0.0135(16) 0.0002(14) 0.0066(13) -0.0044(14)
C20 0.0190(17) 0.0244(19) 0.0197(17) 0.0037(14) 0.0086(14) 0.0040(15)
C21 0.030(2) 0.027(2) 0.034(2) 0.0001(17) 0.0179(17) 0.0027(17)
C22 0.028(2) 0.053(3) 0.034(2) 0.010(2) 0.0097(18) 0.016(2)
C23 0.035(2) 0.038(2) 0.052(3) -0.003(2) 0.016(2) -0.014(2)
C24 0.049(2) 0.022(2) 0.036(2) 0.0097(17) 0.028(2) 0.0002(18)
C25 0.032(2) 0.0175(18) 0.0177(17) -0.0010(14) 0.0118(15) -0.0018(15)
C26 0.065(3) 0.022(2) 0.029(2) -0.0033(17) 0.024(2) 0.003(2)
C27 0.033(2) 0.022(2) 0.043(2) 0.0030(17) 0.0173(19) 0.0070(17)

loop_
_atom_type_symbol
_atom_type_description
_atom_type_scat_dispersion_real
_atom_type_scat_dispersion_imag
_atom_type_scat_source
C C 0.0033 0.0016 'International Tables Vol C Tables 4.2.6.8 and 6.1.1.4'
H H 0.0000 0.0000 'International Tables Vol C Tables 4.2.6.8 and 6.1.1.4'
N N 0.0061 0.0033 'International Tables Vol C Tables 4.2.6.8 and 6.1.1.4'
In In -0.7276 1.3100 'International Tables Vol C Tables 4.2.6.8 and 6.1.1.4'

loop_
_geom_angle_atom_site_label_1
_geom_angle_atom_site_label_2
_geom_angle_atom_site_label_3
_geom_angle
N5 In1 N4 59.51(10)
N5 In1 N8 108.17(10)
N4 In1 N8 100.41(10)
N5 In1 N1 101.52(10)
N4 In1 N1 108.00(10)
N8 In1 N1 146.46(10)
N5 In1 N7 101.62(10)
N4 In1 N7 148.81(10)
N8 In1 N7 59.65(10)
N1 In1 N7 99.72(10)
N5 In1 N2 148.58(10)
N4 In1 N2 100.38(10)
N8 In1 N2 98.67(10)
N1 In1 N2 59.40(10)
N7 In1 N2 105.96(10)
N5 In1 C10 29.72(10)
N4 In1 C10 29.78(10)
N8 In1 C10 106.41(10)
N1 In1 C10 107.10(10)
N7 In1 C10 127.44(10)
N2 In1 C10 126.60(10)
N5 In1 C1 127.42(10)
N4 In1 C1 106.47(10)
N8 In1 C1 124.41(10)
N1 In1 C1 29.75(10)
N7 In1 C1 104.69(10)
N2 In1 C1 29.65(10)
C10 In1 C1 120.95(10)
N5 In1 C19 107.60(10)
N4 In1 C19 126.72(11)
N8 In1 C19 29.65(11)
N1 In1 C19 125.21(10)
N7 In1 C19 30.00(11)
N2 In1 C19 103.81(10)
C10 In1 C19 121.16(10)
C1 In1 C19 117.86(10)
C1 N1 C2 122.9(3)
C1 N1 In1 93.0(2)
C2 N1 In1 137.7(2)
C1 N2 C7 122.9(3)
C1 N2 In1 92.6(2)
C7 N2 In1 139.2(2)
C1 N3 C6 121.1(3)
C1 N3 C5 122.1(3)
C6 N3 C5 116.5(3)
C10 N6 C14 121.9(3)
C10 N6 C15 121.7(3)
C14 N6 C15 116.0(3)
C10 N5 C16 123.4(3)
C10 N5 In1 93.2(2)
C16 N5 In1 137.6(2)
C10 N4 C11 122.8(3)
C10 N4 In1 93.1(2)
C11 N4 In1 138.0(2)
C19 N7 C20 121.5(3)
C19 N7 In1 92.8(2)
C20 N7 In1 138.5(2)
C19 N9 C23 122.1(3)
C19 N9 C24 121.6(3)
C23 N9 C24 116.1(3)
C19 N8 C25 122.5(3)
C19 N8 In1 93.3(2)
C25 N8 In1 138.6(2)
N2 C1 N1 114.9(3)
N2 C1 N3 122.2(3)
N1 C1 N3 122.9(3)
N2 C1 In1 57.70(17)
N1 C1 In1 57.25(17)
N3 C1 In1 179.2(3)
N1 C2 C3 110.3(3)
N1 C2 C4 110.5(3)
C3 C2 C4 110.5(3)
N1 C2 H2A 108.5
C3 C2 H2A 108.5
C4 C2 H2A 108.5
C2 C3 H3A 109.5
C2 C3 H3B 109.5
H3A C3 H3B 109.5
C2 C3 H3C 109.5
H3A C3 H3C 109.5
H3B C3 H3C 109.5
C2 C4 H4A 109.5
C2 C4 H4B 109.5
H4A C4 H4B 109.5
C2 C4 H4C 109.5
H4A C4 H4C 109.5
H4B C4 H4C 109.5
N3 C5 H5A 109.5
N3 C5 H5B 109.5
H5A C5 H5B 109.5
N3 C5 H5C 109.5
H5A C5 H5C 109.5
H5B C5 H5C 109.5
N3 C6 H6A 109.5
N3 C6 H6B 109.5
H6A C6 H6B 109.5
N3 C6 H6C 109.5
H6A C6 H6C 109.5
H6B C6 H6C 109.5
N2 C7 C8 111.1(3)
N2 C7 C9 109.8(3)
C8 C7 C9 109.8(3)
N2 C7 H7A 108.7
C8 C7 H7A 108.7
C9 C7 H7A 108.7
C7 C8 H8A 109.5
C7 C8 H8B 109.5
H8A C8 H8B 109.5
C7 C8 H8C 109.5
H8A C8 H8C 109.5
H8B C8 H8C 109.5
C7 C9 H9A 109.5
C7 C9 H9B 109.5
H9A C9 H9B 109.5
C7 C9 H9C 109.5
H9A C9 H9C 109.5
H9B C9 H9C 109.5
N5 C10 N4 114.2(3)
N5 C10 N6 122.3(3)
N4 C10 N6 123.5(3)
N5 C10 In1 57.07(17)
N4 C10 In1 57.15(17)
N6 C10 In1 179.2(3)
N4 C11 C12 111.3(3)
N4 C11 C13 110.0(3)
C12 C11 C13 110.3(3)
N4 C11 H11A 108.4
C12 C11 H11A 108.4
C13 C11 H11A 108.4
C11 C12 H12A 109.5
C11 C12 H12B 109.5
H12A C12 H12B 109.5
C11 C12 H12C 109.5
H12A C12 H12C 109.5
H12B C12 H12C 109.5
C11 C13 H13A 109.5
C11 C13 H13B 109.5
H13A C13 H13B 109.5
C11 C13 H13C 109.5
H13A C13 H13C 109.5
H13B C13 H13C 109.5
N6 C14 H14A 109.5
N6 C14 H14B 109.5
H14A C14 H14B 109.5
N6 C14 H14C 109.5
H14A C14 H14C 109.5
H14B C14 H14C 109.5
N6 C15 H15A 109.5
N6 C15 H15B 109.5
H15A C15 H15B 109.5
N6 C15 H15C 109.5
H15A C15 H15C 109.5
H15B C15 H15C 109.5
N5 C16 C18 111.3(3)
N5 C16 C17 109.2(3)
C18 C16 C17 110.8(4)
N5 C16 H16A 108.5
C18 C16 H16A 108.5
C17 C16 H16A 108.5
C16 C17 H17A 109.5
C16 C17 H17B 109.5
H17A C17 H17B 109.5
C16 C17 H17C 109.5
H17A C17 H17C 109.5
H17B C17 H17C 109.5
C16 C18 H18A 109.5
C16 C18 H18B 109.5
H18A C18 H18B 109.5
C16 C18 H18C 109.5
H18A C18 H18C 109.5
H18B C18 H18C 109.5
N8 C19 N7 114.3(3)
N8 C19 N9 123.3(3)
N7 C19 N9 122.4(3)
N8 C19 In1 57.03(17)
N7 C19 In1 57.23(17)
N9 C19 In1 178.5(3)
N7 C20 C22 110.4(3)
N7 C20 C21 110.9(3)
C22 C20 C21 109.8(3)
N7 C20 H20A 108.6
C22 C20 H20A 108.6
C21 C20 H20A 108.6
C20 C21 H21A 109.5
C20 C21 H21B 109.5
H21A C21 H21B 109.5
C20 C21 H21C 109.5
H21A C21 H21C 109.5
H21B C21 H21C 109.5
C20 C22 H22A 109.5
C20 C22 H22B 109.5
H22A C22 H22B 109.5
C20 C22 H22C 109.5
H22A C22 H22C 109.5
H22B C22 H22C 109.5
N9 C23 H23A 109.5
N9 C23 H23B 109.5
H23A C23 H23B 109.5
N9 C23 H23C 109.5
H23A C23 H23C 109.5
H23B C23 H23C 109.5
N9 C24 H24A 109.5
N9 C24 H24B 109.5
H24A C24 H24B 109.5
N9 C24 H24C 109.5
H24A C24 H24C 109.5
H24B C24 H24C 109.5
N8 C25 C27 110.1(3)
N8 C25 C26 110.9(3)
C27 C25 C26 110.4(3)
N8 C25 H25A 108.4
C27 C25 H25A 108.4
C26 C25 H25A 108.4
C25 C26 H26A 109.5
C25 C26 H26B 109.5
H26A C26 H26B 109.5
C25 C26 H26C 109.5
H26A C26 H26C 109.5
H26B C26 H26C 109.5
C25 C27 H27A 109.5
C25 C27 H27B 109.5
H27A C27 H27B 109.5
C25 C27 H27C 109.5
H27A C27 H27C 109.5
H27B C27 H27C 109.5

loop_
_geom_bond_atom_site_label_1
_geom_bond_atom_site_label_2
_geom_bond_distance
In1 N5 2.254(3)
In1 N4 2.256(3)
In1 N8 2.259(3)
In1 N1 2.261(3)
In1 N7 2.263(3)
In1 N2 2.271(3)
In1 C10 2.681(3)
In1 C1 2.684(3)
In1 C19 2.688(3)
N1 C1 1.334(4)
N1 C2 1.472(4)
N2 C1 1.329(4)
N2 C7 1.469(4)
N3 C1 1.403(4)
N3 C6 1.442(5)
N3 C5 1.448(5)
N6 C10 1.390(4)
N6 C14 1.447(5)
N6 C15 1.449(5)
N5 C10 1.332(4)
N5 C16 1.470(4)
N4 C10 1.334(4)
N4 C11 1.472(4)
N7 C19 1.346(5)
N7 C20 1.472(4)
N9 C19 1.387(5)
N9 C23 1.438(5)
N9 C24 1.454(5)
N8 C19 1.332(5)
N8 C25 1.470(4)
C2 C3 1.519(5)
C2 C4 1.524(5)
C2 H2A 1.0000
C3 H3A 0.9800
C3 H3B 0.9800
C3 H3C 0.9800
C4 H4A 0.9800
C4 H4B 0.9800
C4 H4C 0.9800
C5 H5A 0.9800
C5 H5B 0.9800
C5 H5C 0.9800
C6 H6A 0.9800
C6 H6B 0.9800
C6 H6C 0.9800
C7 C8 1.518(5)
C7 C9 1.534(5)
C7 H7A 1.0000
C8 H8A 0.9800
C8 H8B 0.9800
C8 H8C 0.9800
C9 H9A 0.9800
C9 H9B 0.9800
C9 H9C 0.9800
C11 C12 1.516(5)
C11 C13 1.527(5)
C11 H11A 1.0000
C12 H12A 0.9800
C12 H12B 0.9800
C12 H12C 0.9800
C13 H13A 0.9800
C13 H13B 0.9800
C13 H13C 0.9800
C14 H14A 0.9800
C14 H14B 0.9800
C14 H14C 0.9800
C15 H15A 0.9800
C15 H15B 0.9800
C15 H15C 0.9800
C16 C18 1.503(6)
C16 C17 1.507(6)
C16 H16A 1.0000
C17 H17A 0.9800
C17 H17B 0.9800
C17 H17C 0.9800
C18 H18A 0.9800
C18 H18B 0.9800
C18 H18C 0.9800
C20 C22 1.525(5)
C20 C21 1.525(5)
C20 H20A 1.0000
C21 H21A 0.9800
C21 H21B 0.9800
C21 H21C 0.9800
C22 H22A 0.9800
C22 H22B 0.9800
C22 H22C 0.9800
C23 H23A 0.9800
C23 H23B 0.9800
C23 H23C 0.9800
C24 H24A 0.9800
C24 H24B 0.9800
C24 H24C 0.9800
C25 C27 1.517(5)
C25 C26 1.521(5)
C25 H25A 1.0000
C26 H26A 0.9800
C26 H26B 0.9800
C26 H26C 0.9800
C27 H27A 0.9800
C27 H27B 0.9800
C27 H27C 0.9800

loop_
_geom_torsion_atom_site_label_1
_geom_torsion_atom_site_label_2
_geom_torsion_atom_site_label_3
_geom_torsion_atom_site_label_4
_geom_torsion
N5 In1 N1 C1 -153.27(19)
N4 In1 N1 C1 -91.8(2)
N8 In1 N1 C1 54.7(3)
N7 In1 N1 C1 102.6(2)
N2 In1 N1 C1 -0.23(18)
C10 In1 N1 C1 -123.1(2)
C19 In1 N1 C1 85.3(2)
N5 In1 N1 C2 -3.2(3)
N4 In1 N1 C2 58.2(3)
N8 In1 N1 C2 -155.3(3)
N7 In1 N1 C2 -107.3(3)
N2 In1 N1 C2 149.8(4)
C10 In1 N1 C2 26.9(4)
C1 In1 N1 C2 150.0(4)
C19 In1 N1 C2 -124.7(3)
N5 In1 N2 C1 58.7(3)
N4 In1 N2 C1 105.1(2)
N8 In1 N2 C1 -152.6(2)
N1 In1 N2 C1 0.23(18)
N7 In1 N2 C1 -91.8(2)
C10 In1 N2 C1 89.5(2)
C19 In1 N2 C1 -122.8(2)
N5 In1 N2 C7 -149.0(3)
N4 In1 N2 C7 -102.6(3)
N8 In1 N2 C7 -0.2(3)
N1 In1 N2 C7 152.6(4)
N7 In1 N2 C7 60.6(3)
C10 In1 N2 C7 -118.2(3)
C1 In1 N2 C7 152.3(4)
C19 In1 N2 C7 29.6(3)
N4 In1 N5 C10 0.14(19)
N8 In1 N5 C10 -91.4(2)
N1 In1 N5 C10 104.4(2)
N7 In1 N5 C10 -153.0(2)
N2 In1 N5 C10 55.9(3)
C1 In1 N5 C10 88.0(2)
C19 In1 N5 C10 -122.6(2)
N4 In1 N5 C16 151.7(4)
N8 In1 N5 C16 60.1(4)
N1 In1 N5 C16 -104.0(3)
N7 In1 N5 C16 -1.5(4)
N2 In1 N5 C16 -152.5(3)
C10 In1 N5 C16 151.6(5)
C1 In1 N5 C16 -120.4(3)
C19 In1 N5 C16 29.0(4)
N5 In1 N4 C10 -0.14(19)
N8 In1 N4 C10 104.9(2)
N1 In1 N4 C10 -93.1(2)
N7 In1 N4 C10 58.4(3)
N2 In1 N4 C10 -154.2(2)
C1 In1 N4 C10 -124.3(2)
C19 In1 N4 C10 89.8(2)
N5 In1 N4 C11 150.5(4)
N8 In1 N4 C11 -104.5(3)
N1 In1 N4 C11 57.5(3)
N7 In1 N4 C11 -151.0(3)
N2 In1 N4 C11 -3.5(3)
C10 In1 N4 C11 150.6(4)
C1 In1 N4 C11 26.3(4)
C19 In1 N4 C11 -119.6(3)
N5 In1 N7 C19 105.1(2)
N4 In1 N7 C19 56.5(3)
N8 In1 N7 C19 0.75(18)
N1 In1 N7 C19 -150.9(2)
N2 In1 N7 C19 -90.1(2)
C10 In1 N7 C19 88.7(2)
C1 In1 N7 C19 -120.8(2)
N5 In1 N7 C20 -107.3(3)
N4 In1 N7 C20 -155.9(3)
N8 In1 N7 C20 148.3(4)
N1 In1 N7 C20 -3.3(3)
N2 In1 N7 C20 57.5(3)
C10 In1 N7 C20 -123.7(3)
C1 In1 N7 C20 26.8(3)
C19 In1 N7 C20 147.6(4)
N5 In1 N8 C19 -93.8(2)
N4 In1 N8 C19 -154.96(19)
N1 In1 N8 C19 57.3(3)
N7 In1 N8 C19 -0.76(18)
N2 In1 N8 C19 102.7(2)
C10 In1 N8 C19 -124.9(2)
C1 In1 N8 C19 86.7(2)
N5 In1 N8 C25 57.7(4)
N4 In1 N8 C25 -3.4(3)
N1 In1 N8 C25 -151.2(3)
N7 In1 N8 C25 150.8(4)
N2 In1 N8 C25 -105.7(3)
C10 In1 N8 C25 26.6(4)
C1 In1 N8 C25 -121.8(3)
C19 In1 N8 C25 151.5(4)
C7 N2 C1 N1 -159.2(3)
In1 N2 C1 N1 -0.4(3)
C7 N2 C1 N3 20.2(5)
In1 N2 C1 N3 179.0(3)
C7 N2 C1 In1 -158.8(3)
C2 N1 C1 N2 -156.0(3)
In1 N1 C1 N2 0.4(3)
C2 N1 C1 N3 24.6(5)
In1 N1 C1 N3 -179.0(3)
C2 N1 C1 In1 -156.4(3)
C6 N3 C1 N2 50.9(5)
C5 N3 C1 N2 -136.6(4)
C6 N3 C1 N1 -129.8(4)
C5 N3 C1 N1 42.8(5)
C6 N3 C1 In1 132(21)
C5 N3 C1 In1 -56(21)
N5 In1 C1 N2 -145.89(19)
N4 In1 C1 N2 -82.0(2)
N8 In1 C1 N2 33.5(2)
N1 In1 C1 N2 -179.6(3)
N7 In1 C1 N2 96.5(2)
C10 In1 C1 N2 -110.6(2)
C19 In1 C1 N2 67.5(2)
N5 In1 C1 N1 33.7(2)
N4 In1 C1 N1 97.6(2)
N8 In1 C1 N1 -146.89(19)
N7 In1 C1 N1 -83.9(2)
N2 In1 C1 N1 179.6(3)
C10 In1 C1 N1 69.0(2)
C19 In1 C1 N1 -112.9(2)
N5 In1 C1 N3 133(21)
N4 In1 C1 N3 -163(21)
N8 In1 C1 N3 -48(21)
N1 In1 C1 N3 99(21)
N7 In1 C1 N3 15(21)
N2 In1 C1 N3 -81(21)
C10 In1 C1 N3 168(21)
C19 In1 C1 N3 -14(21)
C1 N1 C2 C3 -125.8(4)
In1 N1 C2 C3 90.7(4)
C1 N1 C2 C4 111.7(4)
In1 N1 C2 C4 -31.8(5)
C1 N2 C7 C8 113.4(4)
In1 N2 C7 C8 -33.1(5)
C1 N2 C7 C9 -125.0(4)
In1 N2 C7 C9 88.5(4)
C16 N5 C10 N4 -157.6(3)
In1 N5 C10 N4 -0.2(3)
C16 N5 C10 N6 22.0(5)
In1 N5 C10 N6 179.4(3)
C16 N5 C10 In1 -157.4(4)
C11 N4 C10 N5 -156.8(3)
In1 N4 C10 N5 0.2(3)
C11 N4 C10 N6 23.6(5)
In1 N4 C10 N6 -179.4(3)
C11 N4 C10 In1 -157.0(3)
C14 N6 C10 N5 -140.7(4)
C15 N6 C10 N5 46.3(5)
C14 N6 C10 N4 38.9(6)
C15 N6 C10 N4 -134.2(4)
C14 N6 C10 In1 -102(20)
C15 N6 C10 In1 85(20)
N4 In1 C10 N5 -179.8(3)
N8 In1 C10 N5 98.0(2)
N1 In1 C10 N5 -83.3(2)
N7 In1 C10 N5 34.0(2)
N2 In1 C10 N5 -147.48(19)
C1 In1 C10 N5 -112.3(2)
C19 In1 C10 N5 69.7(2)
N5 In1 C10 N4 179.8(3)
N8 In1 C10 N4 -82.2(2)
N1 In1 C10 N4 96.5(2)
N7 In1 C10 N4 -146.24(19)
N2 In1 C10 N4 32.3(2)
C1 In1 C10 N4 67.5(2)
C19 In1 C10 N4 -110.5(2)
N5 In1 C10 N6 -39(20)
N4 In1 C10 N6 141(20)
N8 In1 C10 N6 59(20)
N1 In1 C10 N6 -123(20)
N7 In1 C10 N6 -5(20)
N2 In1 C10 N6 173(100)
C1 In1 C10 N6 -152(20)
C19 In1 C10 N6 30(20)
C10 N4 C11 C12 111.4(4)
In1 N4 C11 C12 -32.9(5)
C10 N4 C11 C13 -126.0(3)
In1 N4 C11 C13 89.7(4)
C10 N5 C16 C18 95.8(5)
In1 N5 C16 C18 -49.5(5)
C10 N5 C16 C17 -141.6(4)
In1 N5 C16 C17 73.1(5)
C25 N8 C19 N7 -156.9(3)
In1 N8 C19 N7 1.2(3)
C25 N8 C19 N9 23.7(5)
In1 N8 C19 N9 -178.3(3)
C25 N8 C19 In1 -158.1(3)
C20 N7 C19 N8 -156.6(3)
In1 N7 C19 N8 -1.2(3)
C20 N7 C19 N9 22.9(5)
In1 N7 C19 N9 178.3(3)
C20 N7 C19 In1 -155.4(3)
C23 N9 C19 N8 -132.9(4)
C24 N9 C19 N8 41.5(5)
C23 N9 C19 N7 47.6(5)
C24 N9 C19 N7 -137.9(4)
C23 N9 C19 In1 124(10)
C24 N9 C19 In1 -62(10)
N5 In1 C19 N8 96.0(2)
N4 In1 C19 N8 31.3(2)
N1 In1 C19 N8 -145.32(19)
N7 In1 C19 N8 178.7(3)
N2 In1 C19 N8 -83.2(2)
C10 In1 C19 N8 66.8(2)
C1 In1 C19 N8 -111.3(2)
N5 In1 C19 N7 -82.7(2)
N4 In1 C19 N7 -147.41(19)
N8 In1 C19 N7 -178.7(3)
N1 In1 C19 N7 36.0(2)
N2 In1 C19 N7 98.1(2)
C10 In1 C19 N7 -111.9(2)
C1 In1 C19 N7 70.0(2)
N5 In1 C19 N9 -160(10)
N4 In1 C19 N9 136(10)
N8 In1 C19 N9 104(10)
N1 In1 C19 N9 -41(10)
N7 In1 C19 N9 -77(10)
N2 In1 C19 N9 21(10)
C10 In1 C19 N9 171(10)
C1 In1 C19 N9 -7(10)
C19 N7 C20 C22 -128.3(4)
In1 N7 C20 C22 90.6(4)
C19 N7 C20 C21 109.8(4)
In1 N7 C20 C21 -31.3(5)
C19 N8 C25 C27 -128.3(3)
In1 N8 C25 C27 86.0(4)
C19 N8 C25 C26 109.2(4)
In1 N8 C25 C26 -36.5(5)

loop_
_platon_squeeze_void_nr
_platon_squeeze_void_average_x
_platon_squeeze_void_average_y
_platon_squeeze_void_average_z
_platon_squeeze_void_volume
_platon_squeeze_void_count_electrons
_platon_squeeze_void_content
1 0.250 0.038 0.750 414 68 ' '
2 0.750 0.027 0.250 414 68 ' '
